data_4024076
loop_
_publ_author_name
'Harry W. Gibson'
'Michael A. G. Berg'
'Jennifer Clifton Dickson'
'Pierre R. Lecavalier'
'Hong Wang'
'Joseph S. Merola'

_publ_contact_author 'Berg, Michael A. G.'
_publ_contact_author_email bergm@vt.edu
_publ_section_title
;
 Diastereomeric Reissert Compounds of Isoquinoline and
 6,7-Dimethoxy-3,4-dihydroisoquinoline in Stereoselective Synthesis
;
_journal_name_full 'Journal of Organic Chemistry'
_journal_page_first 5759
_journal_page_last 5770
_journal_paper_doi 10.1021/jo070786k
_journal_volume 72
_journal_year 2007
_chemical_absolute_configuration rm
_chemical_compound_source 'synthesis as described'
_chemical_formula_moiety 'C26 H38 N2 O4'
_chemical_formula_sum 'C26 H38 N2 O4'
_chemical_formula_weight 442.58
_chemical_name_systematic
;
 ?
;
_space_group_IT_number 1
_symmetry_cell_setting triclinic
_symmetry_Int_Tables_number 1
_symmetry_space_group_name_Hall 'P 1'
_symmetry_space_group_name_H-M 'P 1'
_atom_sites_solution_hydrogens geom
_atom_sites_solution_primary direct
_atom_sites_solution_secondary difmap
_audit_creation_date 2006-10-06T16:50:42-00:00
_audit_creation_method 'WinGX routine CIF_UPDATE'
_cell_angle_alpha 106.77(3)
_cell_angle_beta 91.97(3)
_cell_angle_gamma 93.72(3)
_cell_formula_units_Z 2
_cell_length_a 9.395(3)
_cell_length_b 11.052(4)
_cell_length_c 13.035(4)
_cell_measurement_reflns_used 6333
_cell_measurement_temperature 298(2)
_cell_measurement_theta_max 27.5
_cell_measurement_theta_min 1.5
_cell_measurement_wavelength 0.71073
_cell_volume 1291.2(8)
_computing_cell_refinement 'Siemens SHELXTL PLUS (VMS) (Sheldrick, 1990)'
_computing_data_collection 'Siemens SHELXTL PLUS (VMS) (Sheldrick, 1990)'
_computing_data_reduction 'Siemens SHELXTL PLUS (VMS) (Sheldrick, 1990)'
_computing_molecular_graphics 'Ortep 3 (Farrugia, 1997)'
_computing_publication_material 'WinGX (Farrugia, 1999)'
_computing_structure_refinement 'SHELXL-97 (Sheldrick, 1997)'
_computing_structure_solution 'Siemens SHELXTL PLUS (VMS) (Sheldrick, 1990)'
_diffrn_ambient_temperature 298(2)
_diffrn_detector 'scintillation counter'
_diffrn_measured_fraction_theta_full 0.999
_diffrn_measured_fraction_theta_max 0.999
_diffrn_measurement_device 'four circle'
_diffrn_measurement_device_type 'Siemens R3m/V four-circle defractometer'
_diffrn_measurement_method 'Wyckoff scans'
_diffrn_radiation_monochromator graphite
_diffrn_radiation_probe x-ray
_diffrn_radiation_type MoK\a
_diffrn_radiation_wavelength 0.71073
_diffrn_reflns_av_R_equivalents 0.0127
_diffrn_reflns_av_unetI/netI 0.0147
_diffrn_reflns_limit_h_max 12
_diffrn_reflns_limit_h_min 0
_diffrn_reflns_limit_k_max 14
_diffrn_reflns_limit_k_min -14
_diffrn_reflns_limit_l_max 16
_diffrn_reflns_limit_l_min -16
_diffrn_reflns_number 6333
_diffrn_reflns_theta_full 27.5
_diffrn_reflns_theta_max 27.56
_diffrn_reflns_theta_min 1.93
_diffrn_source 'fine-focus sealed tube'
_diffrn_standards_decay_% 0
_diffrn_standards_interval_count 300
_diffrn_standards_number 2
_exptl_absorpt_coefficient_mu 0.076
_exptl_absorpt_correction_type none
_exptl_crystal_colour white
_exptl_crystal_density_diffrn 1.138
_exptl_crystal_density_method 'not measured'
_exptl_crystal_description prism
_exptl_crystal_F_000 480
_exptl_crystal_size_max 0.5
_exptl_crystal_size_mid 0.3
_exptl_crystal_size_min 0.2
_refine_diff_density_max 0.25
_refine_diff_density_min -0.152
_refine_diff_density_rms 0.039
_refine_ls_extinction_coef 0.026(3)
_refine_ls_extinction_expression Fc^*^=kFc[1+0.001xFc^2^\l^3^/sin(2\q)]^-1/4^
_refine_ls_extinction_method SHELXL
_refine_ls_goodness_of_fit_ref 1.042
_refine_ls_hydrogen_treatment constr
_refine_ls_matrix_type full
_refine_ls_number_parameters 592
_refine_ls_number_reflns 5970
_refine_ls_number_restraints 3
_refine_ls_restrained_S_all 1.042
_refine_ls_R_factor_all 0.0462
_refine_ls_R_factor_gt 0.0416
_refine_ls_shift/su_max 0.001
_refine_ls_shift/su_mean 0
_refine_ls_structure_factor_coef Fsqd
_refine_ls_weighting_details 'calc w=1/[\s^2^(Fo^2^)+(0.0743P)^2^+0.0954P] where P=(Fo^2^+2Fc^2^)/3'
_refine_ls_weighting_scheme calc
_refine_ls_wR_factor_gt 0.1127
_refine_ls_wR_factor_ref 0.1168
_reflns_number_gt 5264
_reflns_number_total 5970
_reflns_threshold_expression >2sigma(I)
_cod_data_source_file jo070786krom20070415_124556.cif
_cod_data_source_block isoprop
_cod_database_code 4024076

loop_
_symmetry_equiv_pos_as_xyz
'x, y, z'

loop_
_atom_site_label
_atom_site_type_symbol
_atom_site_fract_x
_atom_site_fract_y
_atom_site_fract_z
_atom_site_U_iso_or_equiv
_atom_site_adp_type
_atom_site_occupancy
_atom_site_symmetry_multiplicity
_atom_site_calc_flag
_atom_site_refinement_flags
_atom_site_disorder_assembly
_atom_site_disorder_group
C1 C 1.3841(2) 0.3439(2) 0.43135(16) 0.0324(4) Uani 1 1 d . . .
C2 C 1.5022(2) 0.4231(2) 0.40257(18) 0.0377(5) Uani 1 1 d . . .
C3 C 1.3197(3) 0.1311(2) 0.29129(19) 0.0452(6) Uani 1 1 d . . .
H3A H 1.4143 0.1143 0.2657 0.054 Uiso 1 1 calc R . .
H3B H 1.2504 0.0929 0.232 0.054 Uiso 1 1 calc R . .
C4 C 1.2938(3) 0.0727(2) 0.3813(2) 0.0483(6) Uani 1 1 d . . .
H4A H 1.1975 0.0852 0.4044 0.058 Uiso 1 1 calc R . .
H4B H 1.3042 -0.0177 0.3563 0.058 Uiso 1 1 calc R . .
C23 C 0.7104(4) 0.3113(6) 0.0766(4) 0.1052(15) Uani 1 1 d . . .
H23A H 0.6872 0.2219 0.0622 0.158 Uiso 1 1 calc R . .
H23B H 0.6487 0.344 0.0325 0.158 Uiso 1 1 calc R . .
H23C H 0.6979 0.3532 0.1508 0.158 Uiso 1 1 calc R . .
C5 C 1.4547(3) 0.0651(2) 0.53853(19) 0.0417(5) Uani 1 1 d . . .
H5 H 1.4189 -0.0182 0.5284 0.05 Uiso 1 1 calc R . .
C6 C 1.5605(3) 0.1180(2) 0.61727(18) 0.0416(5) Uani 1 1 d . . .
C7 C 1.6196(3) 0.2409(3) 0.62907(19) 0.0437(6) Uani 1 1 d . . .
C8 C 1.5647(2) 0.3110(2) 0.56719(18) 0.0389(5) Uani 1 1 d . . .
H8 H 1.6023 0.3937 0.5766 0.047 Uiso 1 1 calc R . .
C9 C 1.4519(2) 0.2584(2) 0.48972(17) 0.0337(4) Uani 1 1 d . . .
C10 C 1.3993(2) 0.1338(2) 0.47303(17) 0.0376(5) Uani 1 1 d . . .
C11 C 1.2791(2) 0.4308(2) 0.50467(19) 0.0409(5) Uani 1 1 d . . .
H11 H 1.2359 0.4798 0.4617 0.049 Uiso 1 1 calc R . .
C12 C 1.1574(4) 0.3531(4) 0.5360(4) 0.0787(11) Uani 1 1 d . . .
H12A H 1.1959 0.2979 0.5729 0.118 Uiso 1 1 calc R . .
H12B H 1.1026 0.3036 0.4726 0.118 Uiso 1 1 calc R . .
H12C H 1.097 0.4091 0.5822 0.118 Uiso 1 1 calc R . .
C13 C 1.3515(4) 0.5259(4) 0.6041(3) 0.0745(11) Uani 1 1 d . . .
H13A H 1.2839 0.5834 0.6392 0.112 Uiso 1 1 calc R . .
H13B H 1.4298 0.5726 0.5837 0.112 Uiso 1 1 calc R . .
H13C H 1.3865 0.4818 0.6522 0.112 Uiso 1 1 calc R . .
C14 C 1.2634(2) 0.3349(2) 0.26114(17) 0.0373(5) Uani 1 1 d . . .
C15 C 1.7958(5) 0.4068(4) 0.7148(4) 0.1034(17) Uani 1 1 d . . .
H15A H 1.8185 0.4141 0.6454 0.155 Uiso 1 1 calc R . .
H15B H 1.8818 0.4208 0.76 0.155 Uiso 1 1 calc R . .
H15C H 1.7308 0.4688 0.7465 0.155 Uiso 1 1 calc R . .
C16 C 1.5529(4) -0.0631(3) 0.6808(3) 0.0660(8) Uani 1 1 d . . .
H16A H 1.4536 -0.056 0.6948 0.099 Uiso 1 1 calc R . .
H16B H 1.5993 -0.0939 0.734 0.099 Uiso 1 1 calc R . .
H16C H 1.5615 -0.1211 0.6109 0.099 Uiso 1 1 calc R . .
C17 C 1.1237(3) 0.3153(2) 0.10006(17) 0.0439(5) Uani 1 1 d . . .
H17 H 1.1486 0.407 0.1216 0.053 Uiso 1 1 calc R . .
C18 C 1.1575(3) 0.2582(2) -0.01651(18) 0.0475(5) Uani 1 1 d . . .
H18 H 1.1429 0.166 -0.0322 0.057 Uiso 1 1 calc R . .
C19 C 1.0477(3) 0.2979(3) -0.0881(2) 0.0607(8) Uani 1 1 d . . .
H19A H 1.0637 0.3884 -0.0778 0.073 Uiso 1 1 calc R . .
H19B H 1.0625 0.2548 -0.1626 0.073 Uiso 1 1 calc R . .
C20 C 0.8948(3) 0.2684(4) -0.0651(2) 0.0761(9) Uani 1 1 d . . .
H20A H 0.8762 0.1775 -0.0793 0.091 Uiso 1 1 calc R . .
H20B H 0.8307 0.2959 -0.1124 0.091 Uiso 1 1 calc R . .
C21 C 0.8661(3) 0.3348(4) 0.0513(3) 0.0651(7) Uani 1 1 d . . .
H21 H 0.887 0.4262 0.0645 0.078 Uiso 1 1 calc R . .
C22 C 0.9693(3) 0.2897(3) 0.12260(19) 0.0528(5) Uani 1 1 d . . .
H22A H 0.9546 0.3325 0.1972 0.063 Uiso 1 1 calc R . .
H22B H 0.949 0.1994 0.111 0.063 Uiso 1 1 calc R . .
C24 C 1.3131(3) 0.2887(3) -0.0384(2) 0.0588(6) Uani 1 1 d . . .
H24 H 1.3725 0.2641 0.0144 0.071 Uiso 1 1 calc R . .
C25 C 1.3529(5) 0.2101(5) -0.1477(3) 0.0994(13) Uani 1 1 d . . .
H25A H 1.3062 0.2385 -0.2023 0.149 Uiso 1 1 calc R . .
H25B H 1.3231 0.1226 -0.1575 0.149 Uiso 1 1 calc R . .
H25C H 1.4545 0.2194 -0.1527 0.149 Uiso 1 1 calc R . .
C26 C 1.3521(4) 0.4290(4) -0.0217(4) 0.0960(13) Uani 1 1 d . . .
H26A H 1.4485 0.4407 -0.0414 0.144 Uiso 1 1 calc R . .
H26B H 1.3444 0.4747 0.0524 0.144 Uiso 1 1 calc R . .
H26C H 1.2883 0.4601 -0.0656 0.144 Uiso 1 1 calc R . .
C27 C 0.9255(2) 0.7666(2) 0.56375(16) 0.0324(4) Uani 1 1 d . . .
C28 C 0.8058(3) 0.6907(2) 0.59402(18) 0.0371(5) Uani 1 1 d . . .
C29 C 0.9967(3) 0.9792(2) 0.7029(2) 0.0469(6) Uani 1 1 d . . .
H29A H 1.0672 1.0164 0.7616 0.056 Uiso 1 1 calc R . .
H29B H 0.9029 0.9978 0.7292 0.056 Uiso 1 1 calc R . .
C30 C 1.0233(3) 1.0368(2) 0.6118(2) 0.0502(6) Uani 1 1 d . . .
H30A H 1.0153 1.1276 0.6365 0.06 Uiso 1 1 calc R . .
H30B H 1.1189 1.0221 0.5875 0.06 Uiso 1 1 calc R . .
C31 C 0.8604(3) 1.0471(2) 0.4569(2) 0.0437(5) Uani 1 1 d . . .
H31 H 0.8989 1.1295 0.4665 0.052 Uiso 1 1 calc R . .
C32 C 0.7511(3) 0.9964(3) 0.3798(2) 0.0445(6) Uani 1 1 d . . .
C33 C 0.6894(2) 0.8734(2) 0.36819(19) 0.0409(5) Uani 1 1 d . . .
C34 C 0.7443(2) 0.8023(2) 0.42949(17) 0.0362(5) Uani 1 1 d . . .
H34 H 0.7051 0.7202 0.4206 0.043 Uiso 1 1 calc R . .
C35 C 0.8588(2) 0.8529(2) 0.50510(17) 0.0340(4) Uani 1 1 d . . .
C36 C 0.9142(3) 0.9762(2) 0.52065(18) 0.0392(5) Uani 1 1 d . . .
C37 C 1.0285(2) 0.6768(2) 0.49020(18) 0.0390(5) Uani 1 1 d . . .
H37 H 1.0705 0.6274 0.5333 0.047 Uiso 1 1 calc R . .
C38 C 1.1505(4) 0.7519(3) 0.4587(3) 0.0676(8) Uani 1 1 d . . .
H38A H 1.2164 0.695 0.42 0.101 Uiso 1 1 calc R . .
H38B H 1.1988 0.809 0.522 0.101 Uiso 1 1 calc R . .
H38C H 1.114 0.7995 0.4139 0.101 Uiso 1 1 calc R . .
C39 C 0.9531(3) 0.5827(3) 0.3918(3) 0.0656(9) Uani 1 1 d . . .
H39A H 0.9153 0.6274 0.3452 0.098 Uiso 1 1 calc R . .
H39B H 0.8765 0.5354 0.4135 0.098 Uiso 1 1 calc R . .
H39C H 1.0198 0.5256 0.3545 0.098 Uiso 1 1 calc R . .
C40 C 0.7613(4) 1.1785(4) 0.3180(3) 0.0783(11) Uani 1 1 d . . .
H40A H 0.7565 1.2352 0.3889 0.118 Uiso 1 1 calc R . .
H40B H 0.7136 1.2121 0.2671 0.118 Uiso 1 1 calc R . .
H40C H 0.8595 1.1697 0.3012 0.118 Uiso 1 1 calc R . .
C41 C 0.5104(4) 0.7105(3) 0.2809(3) 0.0725(10) Uani 1 1 d . . .
H41A H 0.578 0.6489 0.2545 0.109 Uiso 1 1 calc R . .
H41B H 0.4297 0.6953 0.2304 0.109 Uiso 1 1 calc R . .
H41C H 0.4791 0.7038 0.3486 0.109 Uiso 1 1 calc R . .
C42 C 1.0432(3) 0.7754(2) 0.73499(18) 0.0389(5) Uani 1 1 d . . .
C43 C 1.1162(3) 0.7924(2) 0.91521(18) 0.0502(6) Uani 1 1 d . . .
H43 H 1.1402 0.7048 0.8842 0.06 Uiso 1 1 calc R . .
C44 C 1.2384(3) 0.8667(2) 0.99280(18) 0.0506(5) Uani 1 1 d . . .
H44 H 1.2125 0.9542 1.0206 0.061 Uiso 1 1 calc R . .
C45 C 1.2456(4) 0.8110(3) 1.0879(2) 0.0610(8) Uani 1 1 d . . .
H45A H 1.2748 0.7252 1.063 0.073 Uiso 1 1 calc R . .
H45B H 1.3176 0.8608 1.141 0.073 Uiso 1 1 calc R . .
C46 C 1.1037(4) 0.8086(3) 1.1405(2) 0.0753(9) Uani 1 1 d . . .
H46A H 1.1138 0.7696 1.1979 0.09 Uiso 1 1 calc R . .
H46B H 1.0792 0.8949 1.1721 0.09 Uiso 1 1 calc R . .
C47 C 0.9841(4) 0.7367(3) 1.0621(2) 0.0714(8) Uani 1 1 d . . .
H47 H 1.0088 0.6489 1.0342 0.086 Uiso 1 1 calc R . .
C48 C 0.9759(3) 0.7925(3) 0.9678(2) 0.0641(7) Uani 1 1 d . . .
H48A H 0.9028 0.7435 0.9152 0.077 Uiso 1 1 calc R . .
H48B H 0.9485 0.8788 0.9931 0.077 Uiso 1 1 calc R . .
C49 C 1.3811(3) 0.8710(3) 0.9393(2) 0.0613(6) Uani 1 1 d . . .
H49 H 1.3627 0.902 0.8772 0.074 Uiso 1 1 calc R . .
C50 C 1.4414(5) 0.7421(4) 0.8966(3) 0.0926(12) Uani 1 1 d . . .
H50A H 1.4606 0.7079 0.9551 0.139 Uiso 1 1 calc R . .
H50B H 1.5284 0.7518 0.8622 0.139 Uiso 1 1 calc R . .
H50C H 1.3732 0.6855 0.8457 0.139 Uiso 1 1 calc R . .
C51 C 1.4924(4) 0.9664(4) 1.0137(3) 0.0900(11) Uani 1 1 d . . .
H51A H 1.4511 1.0455 1.0427 0.135 Uiso 1 1 calc R . .
H51B H 1.5732 0.9792 0.9739 0.135 Uiso 1 1 calc R . .
H51C H 1.5227 0.9342 1.0713 0.135 Uiso 1 1 calc R . .
C52 C 0.8414(5) 0.7344(6) 1.1128(4) 0.1117(15) Uani 1 1 d . . .
H52A H 0.8506 0.7002 1.1723 0.168 Uiso 1 1 calc R . .
H52B H 0.7712 0.6826 1.0606 0.168 Uiso 1 1 calc R . .
H52C H 0.8121 0.8192 1.1376 0.168 Uiso 1 1 calc R . .
N1 N 1.3077(2) 0.26883(17) 0.32891(14) 0.0364(4) Uani 1 1 d . . .
N2 N 1.5953(3) 0.4778(3) 0.3779(2) 0.0571(6) Uani 1 1 d . . .
N3 N 1.0055(2) 0.84136(18) 0.66551(15) 0.0374(4) Uani 1 1 d . . .
N4 N 0.7107(3) 0.6401(2) 0.6197(2) 0.0552(6) Uani 1 1 d . . .
O1 O 1.2689(2) 0.44926(16) 0.28352(13) 0.0475(4) Uani 1 1 d . . .
O2 O 1.2113(2) 0.25662(16) 0.16549(13) 0.0486(4) Uani 1 1 d . . .
O3 O 1.7312(2) 0.2833(2) 0.70350(18) 0.0669(6) Uani 1 1 d . . .
O4 O 1.6179(2) 0.05728(19) 0.68463(16) 0.0575(5) Uani 1 1 d . . .
O5 O 1.0293(2) 0.66092(16) 0.71417(13) 0.0465(4) Uani 1 1 d . . .
O6 O 1.0994(2) 0.85267(17) 0.82959(13) 0.0525(5) Uani 1 1 d . . .
O7 O 0.6936(2) 1.0577(2) 0.31308(17) 0.0610(5) Uani 1 1 d . . .
O8 O 0.5762(2) 0.83436(19) 0.29487(16) 0.0562(5) Uani 1 1 d . . .

loop_
_atom_site_aniso_label
_atom_site_aniso_U_11
_atom_site_aniso_U_22
_atom_site_aniso_U_33
_atom_site_aniso_U_23
_atom_site_aniso_U_13
_atom_site_aniso_U_12
C1 0.0324(11) 0.0340(11) 0.0308(10) 0.0103(8) -0.0062(8) 0.0024(8)
C2 0.0391(12) 0.0400(12) 0.0359(11) 0.0149(9) -0.0075(9) 0.0033(9)
C3 0.0607(15) 0.0358(12) 0.0354(11) 0.0064(9) -0.0117(10) 0.0033(10)
C4 0.0550(15) 0.0386(12) 0.0501(14) 0.0149(11) -0.0137(11) -0.0052(10)
C23 0.0562(19) 0.167(4) 0.115(3) 0.077(3) -0.0059(19) 0.010(2)
C5 0.0493(14) 0.0392(12) 0.0422(12) 0.0192(10) 0.0067(10) 0.0081(10)
C6 0.0460(13) 0.0506(14) 0.0367(11) 0.0237(10) 0.0052(9) 0.0142(11)
C7 0.0422(13) 0.0563(15) 0.0377(12) 0.0220(11) -0.0058(10) 0.0060(11)
C8 0.0377(12) 0.0454(13) 0.0363(11) 0.0176(9) -0.0053(9) 0.0014(10)
C9 0.0342(11) 0.0389(11) 0.0304(10) 0.0138(8) -0.0021(8) 0.0054(9)
C10 0.0404(12) 0.0383(12) 0.0353(11) 0.0125(9) -0.0007(9) 0.0041(9)
C11 0.0373(12) 0.0457(13) 0.0387(11) 0.0097(10) -0.0033(9) 0.0088(10)
C12 0.064(2) 0.073(2) 0.102(3) 0.025(2) 0.042(2) 0.0119(16)
C13 0.0605(18) 0.085(2) 0.0548(17) -0.0196(16) -0.0115(14) 0.0259(17)
C14 0.0370(12) 0.0429(13) 0.0309(10) 0.0105(9) -0.0081(8) 0.0028(9)
C15 0.105(3) 0.099(3) 0.114(3) 0.062(3) -0.073(3) -0.040(2)
C16 0.086(2) 0.0661(18) 0.0644(18) 0.0431(16) 0.0148(16) 0.0219(16)
C17 0.0532(13) 0.0429(11) 0.0342(10) 0.0110(8) -0.0157(9) 0.0047(9)
C18 0.0599(14) 0.0432(11) 0.0385(11) 0.0124(9) -0.0080(10) 0.0013(10)
C19 0.0701(19) 0.078(2) 0.0377(13) 0.0257(13) -0.0125(12) -0.0019(15)
C20 0.0663(17) 0.112(3) 0.0557(15) 0.0411(16) -0.0296(13) -0.0127(16)
C21 0.0497(14) 0.090(2) 0.0645(17) 0.0382(15) -0.0122(12) 0.0029(13)
C22 0.0570(14) 0.0631(14) 0.0385(11) 0.0167(10) -0.0065(10) 0.0031(11)
C24 0.0585(15) 0.0634(15) 0.0583(15) 0.0224(13) 0.0024(12) 0.0099(12)
C25 0.102(3) 0.120(3) 0.075(2) 0.019(2) 0.031(2) 0.029(2)
C26 0.072(2) 0.074(2) 0.146(4) 0.041(2) 0.015(2) -0.0058(17)
C27 0.0339(11) 0.0333(11) 0.0296(10) 0.0093(8) -0.0046(8) 0.0017(8)
C28 0.0402(12) 0.0364(11) 0.0352(10) 0.0126(9) -0.0072(9) 0.0007(9)
C29 0.0628(16) 0.0357(12) 0.0391(12) 0.0088(10) -0.0103(11) -0.0014(11)
C30 0.0611(16) 0.0382(13) 0.0523(14) 0.0191(11) -0.0096(12) -0.0083(11)
C31 0.0488(14) 0.0411(13) 0.0469(13) 0.0214(10) 0.0050(10) 0.0048(10)
C32 0.0458(13) 0.0554(15) 0.0431(12) 0.0280(11) 0.0074(10) 0.0174(11)
C33 0.0366(12) 0.0550(14) 0.0368(11) 0.0208(10) 0.0004(9) 0.0106(10)
C34 0.0365(11) 0.0400(12) 0.0339(10) 0.0135(9) -0.0016(8) 0.0053(9)
C35 0.0343(11) 0.0377(11) 0.0324(10) 0.0135(9) 0.0015(8) 0.0060(9)
C36 0.0412(12) 0.0407(12) 0.0395(11) 0.0175(10) 0.0026(9) 0.0036(9)
C37 0.0379(12) 0.0422(12) 0.0357(11) 0.0083(9) -0.0001(9) 0.0097(9)
C38 0.0566(18) 0.0694(19) 0.080(2) 0.0225(16) 0.0259(16) 0.0099(14)
C39 0.0553(17) 0.0685(19) 0.0542(16) -0.0139(14) -0.0072(13) 0.0200(14)
C40 0.082(2) 0.082(2) 0.099(3) 0.068(2) 0.010(2) 0.0186(19)
C41 0.0612(18) 0.077(2) 0.085(2) 0.0410(18) -0.0363(17) -0.0085(15)
C42 0.0408(12) 0.0419(13) 0.0330(11) 0.0103(9) -0.0048(9) 0.0024(9)
C43 0.0707(16) 0.0475(12) 0.0339(10) 0.0168(9) -0.0106(10) -0.0004(11)
C44 0.0714(16) 0.0436(11) 0.0347(10) 0.0106(9) -0.0132(10) 0.0009(10)
C45 0.090(2) 0.0568(16) 0.0363(13) 0.0165(11) -0.0170(13) 0.0039(14)
C46 0.110(3) 0.082(2) 0.0348(12) 0.0201(13) 0.0013(14) 0.0040(18)
C47 0.091(2) 0.081(2) 0.0463(14) 0.0247(14) 0.0093(14) 0.0005(17)
C48 0.0702(17) 0.0769(18) 0.0456(13) 0.0208(12) -0.0064(12) -0.0006(13)
C49 0.0694(17) 0.0630(15) 0.0512(14) 0.0200(12) -0.0115(12) -0.0053(12)
C50 0.100(3) 0.088(3) 0.082(2) 0.010(2) 0.017(2) 0.011(2)
C51 0.085(2) 0.085(2) 0.090(2) 0.0166(19) -0.0165(19) -0.0191(19)
C52 0.105(3) 0.160(4) 0.078(2) 0.047(3) 0.025(2) -0.002(3)
N1 0.0408(10) 0.0350(10) 0.0324(9) 0.0103(7) -0.0103(8) 0.0005(8)
N2 0.0503(13) 0.0655(15) 0.0622(14) 0.0340(12) -0.0090(11) -0.0113(11)
N3 0.0428(11) 0.0357(10) 0.0324(9) 0.0098(8) -0.0077(8) 0.0000(8)
N4 0.0489(13) 0.0615(14) 0.0622(14) 0.0323(12) -0.0045(11) -0.0065(11)
O1 0.0578(10) 0.0408(10) 0.0427(9) 0.0127(7) -0.0166(7) 0.0036(8)
O2 0.0638(11) 0.0437(9) 0.0362(8) 0.0097(7) -0.0189(8) 0.0085(8)
O3 0.0683(13) 0.0746(14) 0.0658(13) 0.0412(11) -0.0353(11) -0.0099(11)
O4 0.0662(12) 0.0653(13) 0.0561(11) 0.0393(10) -0.0005(9) 0.0169(10)
O5 0.0616(11) 0.0403(9) 0.0385(9) 0.0142(7) -0.0101(7) 0.0042(7)
O6 0.0784(13) 0.0448(10) 0.0329(8) 0.0134(7) -0.0173(8) -0.0045(9)
O7 0.0647(12) 0.0706(13) 0.0648(13) 0.0452(11) -0.0025(10) 0.0157(10)
O8 0.0501(11) 0.0682(12) 0.0566(11) 0.0305(10) -0.0176(9) 0.0046(9)

loop_
_atom_type_symbol
_atom_type_description
_atom_type_scat_dispersion_real
_atom_type_scat_dispersion_imag
_atom_type_scat_source
C C 0.0033 0 'International Tables Vol C Tables 4.2.6.8 and 6.1.1.4'
H H 0 0 'International Tables Vol C Tables 4.2.6.8 and 6.1.1.4'
N N 0.0061 0 'International Tables Vol C Tables 4.2.6.8 and 6.1.1.4'
O O 0.0106 0 'International Tables Vol C Tables 4.2.6.8 and 6.1.1.4'

loop_
_geom_angle_atom_site_label_1
_geom_angle_atom_site_label_2
_geom_angle_atom_site_label_3
_geom_angle
_geom_angle_site_symmetry_1
_geom_angle_site_symmetry_3
_geom_angle_publ_flag
N1 C1 C2 106.57(17) . . ?
N1 C1 C9 111.52(18) . . ?
C2 C1 C9 107.57(17) . . ?
N1 C1 C11 109.94(17) . . ?
C2 C1 C11 110.26(19) . . ?
C9 C1 C11 110.86(17) . . ?
N2 C2 C1 176.4(3) . . ?
N1 C3 C4 110.4(2) . . ?
C10 C4 C3 109.2(2) . . ?
C6 C5 C10 121.6(2) . . ?
O4 C6 C5 124.7(2) . . ?
O4 C6 C7 115.9(2) . . ?
C5 C6 C7 119.3(2) . . ?
O3 C7 C8 124.3(2) . . ?
O3 C7 C6 115.9(2) . . ?
C8 C7 C6 119.9(2) . . ?
C7 C8 C9 120.5(2) . . ?
C10 C9 C8 119.7(2) . . ?
C10 C9 C1 121.54(19) . . ?
C8 C9 C1 118.6(2) . . ?
C9 C10 C5 118.7(2) . . ?
C9 C10 C4 119.7(2) . . ?
C5 C10 C4 121.5(2) . . ?
C13 C11 C12 110.2(3) . . ?
C13 C11 C1 114.1(2) . . ?
C12 C11 C1 111.7(2) . . ?
O1 C14 O2 123.7(2) . . ?
O1 C14 N1 124.7(2) . . ?
O2 C14 N1 111.66(19) . . ?
O2 C17 C22 106.89(19) . . ?
O2 C17 C18 107.52(19) . . ?
C22 C17 C18 113.86(19) . . ?
C17 C18 C24 113.0(2) . . ?
C17 C18 C19 108.5(2) . . ?
C24 C18 C19 113.8(2) . . ?
C20 C19 C18 113.3(2) . . ?
C19 C20 C21 110.9(2) . . ?
C22 C21 C20 107.8(3) . . ?
C22 C21 C23 111.7(3) . . ?
C20 C21 C23 112.4(3) . . ?
C17 C22 C21 112.1(2) . . ?
C25 C24 C26 111.1(3) . . ?
C25 C24 C18 112.2(3) . . ?
C26 C24 C18 113.8(2) . . ?
C28 C27 N3 106.86(17) . . ?
C28 C27 C35 107.16(17) . . ?
N3 C27 C35 111.68(18) . . ?
C28 C27 C37 110.53(18) . . ?
N3 C27 C37 109.36(17) . . ?
C35 C27 C37 111.13(17) . . ?
N4 C28 C27 175.6(3) . . ?
N3 C29 C30 110.3(2) . . ?
C36 C30 C29 108.8(2) . . ?
C32 C31 C36 121.0(2) . . ?
O7 C32 C31 125.0(2) . . ?
O7 C32 C33 115.6(2) . . ?
C31 C32 C33 119.4(2) . . ?
O8 C33 C34 125.1(2) . . ?
O8 C33 C32 115.3(2) . . ?
C34 C33 C32 119.7(2) . . ?
C33 C34 C35 120.6(2) . . ?
C36 C35 C34 119.7(2) . . ?
C36 C35 C27 121.37(19) . . ?
C34 C35 C27 118.8(2) . . ?
C35 C36 C31 119.5(2) . . ?
C35 C36 C30 119.9(2) . . ?
C31 C36 C30 120.4(2) . . ?
C38 C37 C39 110.7(2) . . ?
C38 C37 C27 111.3(2) . . ?
C39 C37 C27 113.70(19) . . ?
O5 C42 O6 123.7(2) . . ?
O5 C42 N3 124.3(2) . . ?
O6 C42 N3 112.0(2) . . ?
O6 C43 C48 107.9(2) . . ?
O6 C43 C44 107.83(19) . . ?
C48 C43 C44 112.8(2) . . ?
C43 C44 C45 107.4(2) . . ?
C43 C44 C49 113.4(2) . . ?
C45 C44 C49 113.6(2) . . ?
C46 C45 C44 112.9(3) . . ?
C47 C46 C45 112.4(2) . . ?
C46 C47 C52 113.2(3) . . ?
C46 C47 C48 108.9(3) . . ?
C52 C47 C48 111.6(3) . . ?
C43 C48 C47 112.1(3) . . ?
C50 C49 C51 110.6(3) . . ?
C50 C49 C44 114.2(3) . . ?
C51 C49 C44 111.4(3) . . ?
C14 N1 C3 121.77(18) . . ?
C14 N1 C1 116.69(18) . . ?
C3 N1 C1 119.05(17) . . ?
C42 N3 C29 121.07(19) . . ?
C42 N3 C27 116.36(18) . . ?
C29 N3 C27 119.10(18) . . ?
C14 O2 C17 115.32(17) . . ?
C7 O3 C15 116.9(2) . . ?
C6 O4 C16 117.3(2) . . ?
C42 O6 C43 115.17(18) . . ?
C32 O7 C40 116.4(2) . . ?
C33 O8 C41 117.0(2) . . ?

loop_
_geom_bond_atom_site_label_1
_geom_bond_atom_site_label_2
_geom_bond_distance
_geom_bond_site_symmetry_2
_geom_bond_publ_flag
C1 N1 1.485(3) . ?
C1 C2 1.494(3) . ?
C1 C9 1.529(3) . ?
C1 C11 1.571(3) . ?
C2 N2 1.139(3) . ?
C3 N1 1.472(3) . ?
C3 C4 1.512(4) . ?
C4 C10 1.495(3) . ?
C23 C21 1.532(5) . ?
C5 C6 1.375(4) . ?
C5 C10 1.404(3) . ?
C6 O4 1.366(3) . ?
C6 C7 1.398(4) . ?
C7 O3 1.366(3) . ?
C7 C8 1.378(3) . ?
C8 C9 1.410(3) . ?
C9 C10 1.385(3) . ?
C11 C13 1.519(4) . ?
C11 C12 1.522(4) . ?
C14 O1 1.209(3) . ?
C14 O2 1.350(3) . ?
C14 N1 1.369(3) . ?
C15 O3 1.423(4) . ?
C16 O4 1.414(4) . ?
C17 O2 1.472(3) . ?
C17 C22 1.515(4) . ?
C17 C18 1.521(3) . ?
C18 C24 1.534(4) . ?
C18 C19 1.535(4) . ?
C19 C20 1.511(5) . ?
C20 C21 1.526(5) . ?
C21 C22 1.522(3) . ?
C24 C25 1.513(5) . ?
C24 C26 1.520(5) . ?
C27 C28 1.491(3) . ?
C27 N3 1.492(3) . ?
C27 C35 1.534(3) . ?
C27 C37 1.575(3) . ?
C28 N4 1.134(3) . ?
C29 N3 1.468(3) . ?
C29 C30 1.522(4) . ?
C30 C36 1.510(4) . ?
C31 C32 1.381(4) . ?
C31 C36 1.400(3) . ?
C32 O7 1.365(3) . ?
C32 C33 1.407(4) . ?
C33 O8 1.366(3) . ?
C33 C34 1.382(3) . ?
C34 C35 1.404(3) . ?
C35 C36 1.382(3) . ?
C37 C38 1.509(4) . ?
C37 C39 1.517(4) . ?
C40 O7 1.425(4) . ?
C41 O8 1.424(4) . ?
C42 O5 1.212(3) . ?
C42 O6 1.348(3) . ?
C42 N3 1.368(3) . ?
C43 O6 1.464(3) . ?
C43 C48 1.506(4) . ?
C43 C44 1.528(3) . ?
C44 C45 1.536(3) . ?
C44 C49 1.537(4) . ?
C45 C46 1.523(5) . ?
C46 C47 1.508(5) . ?
C47 C52 1.517(5) . ?
C47 C48 1.527(4) . ?
C49 C50 1.526(5) . ?
C49 C51 1.530(4) . ?

loop_
_geom_torsion_atom_site_label_1
_geom_torsion_atom_site_label_2
_geom_torsion_atom_site_label_3
_geom_torsion_atom_site_label_4
_geom_torsion
_geom_torsion_site_symmetry_1
_geom_torsion_site_symmetry_2
_geom_torsion_site_symmetry_3
_geom_torsion_site_symmetry_4
_geom_torsion_publ_flag
N1 C3 C4 C10 -58.1(3) . . . . ?
C10 C5 C6 O4 179.1(2) . . . . ?
C10 C5 C6 C7 -3.3(4) . . . . ?
O4 C6 C7 O3 2.5(3) . . . . ?
C5 C6 C7 O3 -175.3(2) . . . . ?
O4 C6 C7 C8 -177.6(2) . . . . ?
C5 C6 C7 C8 4.6(4) . . . . ?
O3 C7 C8 C9 178.0(3) . . . . ?
C6 C7 C8 C9 -1.9(4) . . . . ?
C7 C8 C9 C10 -2.3(3) . . . . ?
C7 C8 C9 C1 173.7(2) . . . . ?
N1 C1 C9 C10 -24.7(3) . . . . ?
C2 C1 C9 C10 -141.2(2) . . . . ?
C11 C1 C9 C10 98.1(2) . . . . ?
N1 C1 C9 C8 159.4(2) . . . . ?
C2 C1 C9 C8 42.9(3) . . . . ?
C11 C1 C9 C8 -77.7(3) . . . . ?
C8 C9 C10 C5 3.6(3) . . . . ?
C1 C9 C10 C5 -172.2(2) . . . . ?
C8 C9 C10 C4 -171.8(2) . . . . ?
C1 C9 C10 C4 12.4(3) . . . . ?
C6 C5 C10 C9 -0.9(3) . . . . ?
C6 C5 C10 C4 174.5(2) . . . . ?
C3 C4 C10 C9 29.6(3) . . . . ?
C3 C4 C10 C5 -145.7(2) . . . . ?
N1 C1 C11 C13 -171.3(2) . . . . ?
C2 C1 C11 C13 -54.0(3) . . . . ?
C9 C1 C11 C13 65.0(3) . . . . ?
N1 C1 C11 C12 63.0(3) . . . . ?
C2 C1 C11 C12 -179.8(3) . . . . ?
C9 C1 C11 C12 -60.8(3) . . . . ?
O2 C17 C18 C24 -63.6(2) . . . . ?
C22 C17 C18 C24 178.2(2) . . . . ?
O2 C17 C18 C19 169.2(2) . . . . ?
C22 C17 C18 C19 51.0(3) . . . . ?
C17 C18 C19 C20 -52.7(3) . . . . ?
C24 C18 C19 C20 -179.5(3) . . . . ?
C18 C19 C20 C21 58.9(4) . . . . ?
C19 C20 C21 C22 -58.8(3) . . . . ?
C19 C20 C21 C23 177.7(3) . . . . ?
O2 C17 C22 C21 -174.5(2) . . . . ?
C18 C17 C22 C21 -55.9(3) . . . . ?
C20 C21 C22 C17 57.4(3) . . . . ?
C23 C21 C22 C17 -178.7(3) . . . . ?
C17 C18 C24 C25 168.2(3) . . . . ?
C19 C18 C24 C25 -67.4(3) . . . . ?
C17 C18 C24 C26 -64.6(3) . . . . ?
C19 C18 C24 C26 59.8(4) . . . . ?
N3 C29 C30 C36 58.3(3) . . . . ?
C36 C31 C32 O7 -179.0(2) . . . . ?
C36 C31 C32 C33 2.4(4) . . . . ?
O7 C32 C33 O8 -2.8(3) . . . . ?
C31 C32 C33 O8 176.0(2) . . . . ?
O7 C32 C33 C34 177.5(2) . . . . ?
C31 C32 C33 C34 -3.7(4) . . . . ?
O8 C33 C34 C35 -178.1(2) . . . . ?
C32 C33 C34 C35 1.6(3) . . . . ?
C33 C34 C35 C36 2.0(3) . . . . ?
C33 C34 C35 C27 -174.3(2) . . . . ?
C28 C27 C35 C36 141.2(2) . . . . ?
N3 C27 C35 C36 24.5(3) . . . . ?
C37 C27 C35 C36 -98.0(2) . . . . ?
C28 C27 C35 C34 -42.7(3) . . . . ?
N3 C27 C35 C34 -159.4(2) . . . . ?
C37 C27 C35 C34 78.2(2) . . . . ?
C34 C35 C36 C31 -3.3(3) . . . . ?
C27 C35 C36 C31 172.9(2) . . . . ?
C34 C35 C36 C30 171.8(2) . . . . ?
C27 C35 C36 C30 -12.1(3) . . . . ?
C32 C31 C36 C35 1.1(4) . . . . ?
C32 C31 C36 C30 -173.9(2) . . . . ?
C29 C30 C36 C35 -29.7(3) . . . . ?
C29 C30 C36 C31 145.3(2) . . . . ?
C28 C27 C37 C38 180.0(2) . . . . ?
N3 C27 C37 C38 -62.6(3) . . . . ?
C35 C27 C37 C38 61.1(3) . . . . ?
C28 C27 C37 C39 54.1(3) . . . . ?
N3 C27 C37 C39 171.5(2) . . . . ?
C35 C27 C37 C39 -64.7(3) . . . . ?
O6 C43 C44 C45 174.6(2) . . . . ?
C48 C43 C44 C45 55.5(3) . . . . ?
O6 C43 C44 C49 -59.1(3) . . . . ?
C48 C43 C44 C49 -178.1(2) . . . . ?
C43 C44 C45 C46 -54.3(3) . . . . ?
C49 C44 C45 C46 179.5(2) . . . . ?
C44 C45 C46 C47 56.6(4) . . . . ?
C45 C46 C47 C52 -179.4(4) . . . . ?
C45 C46 C47 C48 -54.7(4) . . . . ?
O6 C43 C48 C47 -177.4(2) . . . . ?
C44 C43 C48 C47 -58.4(3) . . . . ?
C46 C47 C48 C43 55.6(4) . . . . ?
C52 C47 C48 C43 -178.7(3) . . . . ?
C43 C44 C49 C50 -64.7(3) . . . . ?
C45 C44 C49 C50 58.3(3) . . . . ?
C43 C44 C49 C51 169.1(3) . . . . ?
C45 C44 C49 C51 -67.9(3) . . . . ?
O1 C14 N1 C3 -170.0(3) . . . . ?
O2 C14 N1 C3 10.5(3) . . . . ?
O1 C14 N1 C1 -8.0(3) . . . . ?
O2 C14 N1 C1 172.4(2) . . . . ?
C4 C3 N1 C14 -150.4(2) . . . . ?
C4 C3 N1 C1 48.1(3) . . . . ?
C2 C1 N1 C14 -52.2(2) . . . . ?
C9 C1 N1 C14 -169.34(19) . . . . ?
C11 C1 N1 C14 67.3(2) . . . . ?
C2 C1 N1 C3 110.2(2) . . . . ?
C9 C1 N1 C3 -6.9(3) . . . . ?
C11 C1 N1 C3 -130.3(2) . . . . ?
O5 C42 N3 C29 166.9(3) . . . . ?
O6 C42 N3 C29 -13.8(3) . . . . ?
O5 C42 N3 C27 8.1(4) . . . . ?
O6 C42 N3 C27 -172.5(2) . . . . ?
C30 C29 N3 C42 153.2(2) . . . . ?
C30 C29 N3 C27 -48.6(3) . . . . ?
C28 C27 N3 C42 49.7(3) . . . . ?
C35 C27 N3 C42 166.6(2) . . . . ?
C37 C27 N3 C42 -70.0(2) . . . . ?
C28 C27 N3 C29 -109.5(2) . . . . ?
C35 C27 N3 C29 7.4(3) . . . . ?
C37 C27 N3 C29 130.8(2) . . . . ?
O1 C14 O2 C17 -16.9(4) . . . . ?
N1 C14 O2 C17 162.7(2) . . . . ?
C22 C17 O2 C14 -95.1(2) . . . . ?
C18 C17 O2 C14 142.3(2) . . . . ?
C8 C7 O3 C15 -1.6(5) . . . . ?
C6 C7 O3 C15 178.3(4) . . . . ?
C5 C6 O4 C16 -7.4(4) . . . . ?
C7 C6 O4 C16 175.0(2) . . . . ?
O5 C42 O6 C43 -12.2(4) . . . . ?
N3 C42 O6 C43 168.4(2) . . . . ?
C48 C43 O6 C42 -84.5(3) . . . . ?
C44 C43 O6 C42 153.3(2) . . . . ?
C31 C32 O7 C40 5.9(4) . . . . ?
C33 C32 O7 C40 -175.5(3) . . . . ?
C34 C33 O8 C41 -0.1(4) . . . . ?
C32 C33 O8 C41 -179.8(3) . . . . ?
